data_8100584
loop_
_publ_author_name
'Mao, Shao-Yu'
'Li, Man-Rong'
'Huang, Ya-Xi'
'Mi, Jin-Xiao'
'Wei, Zan-Bin'
'Zhao, Jing-Tai'
'Kniep, R\"udiger'

_publ_section_title
;
 Crystal structure of potassium indium (monophosphate-hydrogenmonoborate-
 monophosphate), KIn[BP~2~O~8~(OH)]
;
_journal_coden_ASTM ZKNSFT
_journal_issue 1
_journal_name_full 'Zeitschrift f\"ur Kristallographie - New Crystal Structures'
_journal_page_first 3
_journal_page_last 4
_journal_paper_doi 10.1524/ncrs.2002.217.1.3
_journal_volume 217
_journal_year 2002
_chemical_formula_structural 'KIn[BP2 O8 (OH)]'
_chemical_formula_sum 'B2 H2 In2 K2 O18 P4'
_chemical_formula_weight 743.36
_chemical_name_common 'KInH(BP2 O9)'
_space_group_IT_number 2
_symmetry_cell_setting triclinic
_symmetry_space_group_name_Hall '-P 1'
_symmetry_space_group_name_H-M 'P -1'
_cell_angle_alpha 91.741(7)
_cell_angle_beta 93.061(7)
_cell_angle_gamma 79.823(5)
_cell_formula_units_Z 1
_cell_length_a 5.2638(4)
_cell_length_b 8.4791(5)
_cell_length_c 8.1469(9)
_cell_measurement_temperature 293(2)
_cell_volume 357.30(5)
_diffrn_ambient_temperature 293(2)
_exptl_crystal_density_diffrn 3.489
_exptl_crystal_density_meas ?
_cod_depositor_comments
;
The following automatic conversions were performed:

'_exptl_crystal_density_meas' value 'none' was changed to '?' - the
value is perceived as not measured.

Automatic conversion script
Id: cif_fix_values 3008 2015-01-20 13:52:24Z robertas 
;
_cod_original_formula_sum 'H B In K O9 P2'
_cod_database_code 8100584

loop_
_symmetry_equiv_pos_as_xyz
'x, y, z'
'-x, -y, -z'

loop_
_atom_site_label
_atom_site_type_symbol
_atom_site_fract_x
_atom_site_fract_y
_atom_site_fract_z
_atom_site_U_iso_or_equiv
_atom_site_adp_type
_atom_site_occupancy
_atom_site_symmetry_multiplicity
_atom_site_calc_flag
_atom_site_refinement_flags
_atom_site_disorder_assembly
_atom_site_disorder_group
In1 In 0.72710(8) 0.19798(5) 0.69319(5) 0.00776(12) Uani 1 2 d . . .
P1 P 0.7814(3) -0.18702(17) 0.56784(18) 0.0066(3) Uani 1 2 d . . .
P2 P 1.1961(3) 0.30388(17) 0.92454(18) 0.0069(3) Uani 1 2 d . . .
B1 B 0.8886(12) -0.4448(7) 0.7639(8) 0.0078(11) Uani 1 2 d . . .
K1 K 0.7200(3) 0.11415(18) 1.17330(18) 0.0172(3) Uani 1 2 d . . .
O1 O 0.7483(9) -0.0535(5) 0.6979(5) 0.0116(8) Uani 1 2 d . . .
O2 O 0.7165(10) 0.4523(5) 0.6825(6) 0.0140(9) Uani 1 2 d . . .
O3 O 0.9728(8) 0.2126(5) 0.9151(5) 0.0102(8) Uani 1 2 d . . .
O4 O 0.4439(8) 0.2029(5) 0.8692(5) 0.0098(8) Uani 1 2 d . . .
O5 O 1.0872(8) 0.1446(5) 0.5799(5) 0.0113(8) Uani 1 2 d . . .
O6 O 1.1311(8) 0.4576(5) 0.8202(5) 0.0119(8) Uani 1 2 d . . .
O7 O 0.9608(8) -0.3334(5) 0.6487(5) 0.0103(8) Uani 1 2 d . . .
O8 O 1.2568(8) 0.3545(5) 1.1037(5) 0.0124(8) Uani 1 2 d . . .
O9 O 0.5177(8) -0.2345(5) 0.5210(5) 0.0116(8) Uani 1 2 d . . .
H1 H 0.68(2) 0.506(14) 0.644(14) 0.050 Uiso 1 2 d . . .

loop_
_atom_site_aniso_label
_atom_site_aniso_U_11
_atom_site_aniso_U_22
_atom_site_aniso_U_33
_atom_site_aniso_U_23
_atom_site_aniso_U_13
_atom_site_aniso_U_12
In1 0.00711(18) 0.00777(19) 0.00842(19) -0.00020(13) 0.00055(12) -0.00136(12)
P1 0.0060(6) 0.0049(6) 0.0086(6) 0.0005(5) -0.0004(5) -0.0004(5)
P2 0.0066(6) 0.0067(6) 0.0067(6) 0.0000(5) 0.0002(5) 0.0006(5)
B1 0.009(3) 0.004(2) 0.010(3) -0.001(2) -0.001(2) -0.001(2)
K1 0.0131(6) 0.0223(7) 0.0157(6) 0.0022(5) 0.0006(5) -0.0016(5)
O1 0.016(2) 0.0053(18) 0.013(2) -0.0028(16) 0.0040(17) 0.0006(15)
O2 0.016(2) 0.0068(19) 0.019(2) 0.0007(17) -0.0055(18) -0.0028(17)
O3 0.0089(18) 0.014(2) 0.0088(18) 0.0017(15) -0.0034(15) -0.0071(15)
O4 0.0083(18) 0.0109(19) 0.0096(19) -0.0013(15) -0.0001(15) 0.0002(15)
O5 0.012(2) 0.0118(19) 0.0112(19) 0.0007(16) 0.0042(16) -0.0026(15)
O6 0.0105(19) 0.0111(19) 0.013(2) 0.0072(16) -0.0010(16) 0.0013(15)
O7 0.0084(19) 0.0111(19) 0.0099(19) 0.0029(15) 0.0001(15) 0.0025(15)
O8 0.013(2) 0.016(2) 0.0070(18) -0.0038(16) -0.0014(16) 0.0002(16)
O9 0.0086(19) 0.019(2) 0.0086(18) 0.0057(16) -0.0024(15) -0.0050(16)

loop_
_geom_bond_atom_site_label_1
_geom_bond_atom_site_label_2
_geom_bond_distance
_geom_bond_site_symmetry_2
_geom_bond_publ_flag
In1 O9 2.110(4) 2_656 n
In1 O1 2.117(4) . n
In1 O4 2.118(4) . n
In1 O5 2.123(4) . n
In1 O2 2.152(4) . n
In1 O3 2.179(4) . n
In1 K1 3.7110(16) 2_757 n
In1 K1 3.9999(16) . n
In1 K1 4.0468(16) 2_657 n
P1 O5 1.504(5) 2_756 n
P1 O1 1.521(4) . n
P1 O9 1.538(4) . n
P1 O7 1.561(4) . n
P1 K1 3.409(2) 2_757 n
P1 K1 3.426(2) 2_657 n
P2 O4 1.510(4) 1_655 n
P2 O3 1.515(4) . n
P2 O8 1.542(4) . n
P2 O6 1.555(4) . n
P2 K1 3.512(2) 1_655 n
P2 K1 3.565(2) 2_757 n
B1 O6 1.453(7) 1_545 n
B1 O7 1.461(8) . n
B1 O8 1.472(8) 2_757 n
B1 O2 1.483(8) 1_545 n
K1 O3 2.773(5) . n
K1 O4 2.856(4) . n
K1 O1 2.864(5) 2_657 n
K1 O1 2.900(5) 2_757 n
K1 O9 2.922(5) 2_657 n
K1 O8 2.930(5) 1_455 n
K1 O4 2.971(4) 2_657 n
K1 O7 3.010(4) 2_757 n
K1 O5 3.025(5) 2_757 n
K1 O3 3.038(5) 2_757 n
K1 P1 3.409(2) 2_757 n
K1 P1 3.426(2) 2_657 n
O1 K1 2.864(5) 2_657 n
O1 K1 2.900(5) 2_757 n
O2 B1 1.483(8) 1_565 n
O3 K1 3.038(5) 2_757 n
O4 P2 1.510(4) 1_455 n
O4 K1 2.971(4) 2_657 n
O5 P1 1.504(5) 2_756 n
O5 K1 3.025(5) 2_757 n
O6 B1 1.453(7) 1_565 n
O7 K1 3.010(4) 2_757 n
O8 B1 1.472(8) 2_757 n
O8 K1 2.930(5) 1_655 n
O9 In1 2.110(4) 2_656 n
O9 K1 2.922(5) 2_657 n
